data_1504754
loop_
_publ_author_name
'O\~na-Burgos, Pascual'
'Fern\'andez, Ignacio'
'Roces, Laura'
'Torre-Fern\'andez, Laura'
'Garc\'ia-Granda, Santiago'
'L\'opez-Ortiz, Fernando'

_publ_section_title
;
 Asymmetric deprotonation-substitution of N-Pop-benzylamines using
 [RLi/(-)-sparteine]. Enantioselective sequential reactions and synthesis
 of N-heterocycles.
;
_journal_issue 15
_journal_name_full 'Organic letters'
_journal_page_first 3195
_journal_page_last 3198
_journal_paper_doi 10.1021/ol801027p
_journal_volume 10
_journal_year 2008
_chemical_absolute_configuration ad
_chemical_compound_source 'synthesis as described'
_chemical_formula_moiety 'C27 H26 N1 O2 P1'
_chemical_formula_sum 'C27 H26 N O2 P'
_chemical_formula_weight 427.46
_space_group_IT_number 1
_symmetry_cell_setting triclinic
_symmetry_Int_Tables_number 1
_symmetry_space_group_name_Hall 'P 1'
_symmetry_space_group_name_H-M 'P 1'
_atom_sites_solution_hydrogens geom
_atom_sites_solution_primary direct
_atom_sites_solution_secondary difmap
_cell_angle_alpha 100.869(3)
_cell_angle_beta 103.617(3)
_cell_angle_gamma 90.203(3)
_cell_formula_units_Z 2
_cell_length_a 9.9856(4)
_cell_length_b 10.1967(4)
_cell_length_c 11.5731(5)
_cell_measurement_reflns_used 5913
_cell_measurement_temperature 293(2)
_cell_measurement_theta_max 61.16
_cell_measurement_theta_min 4.00
_cell_measurement_wavelength 1.54184
_cell_volume 1123.29(8)
_computing_cell_refinement
;
        CrysAlis RED, Oxford Diffraction Ltd.,
        Version 1.171.32.5 (release 08-05-2007 CrysAlis171 .NET)
        (compiled May  8 2007,13:10:02)
;
_computing_data_collection
;
        CrysAlis CCD, Oxford Diffraction Ltd.,
        Version 1.171.32.5 (release 08-05-2007 CrysAlis171 .NET)
        (compiled May  8 2007,13:10:02)
;
_computing_data_reduction
;
        CrysAlis RED, Oxford Diffraction Ltd.,
        Version 1.171.32.5 (release 08-05-2007 CrysAlis171 .NET)
        (compiled May  8 2007,13:10:02)
;
_computing_molecular_graphics 'Ortep-3 for Windows (Farrugia, 1997)'
_computing_publication_material 'WinGX publication routines (Farrugia, 1999)'
_computing_structure_refinement 'SHELXL-97 (Sheldrick, 1997)'
_computing_structure_solution
;
Direct methods using SIR-92 (Altomare et al., 1993)
;
_diffrn_ambient_temperature 293(2)
_diffrn_detector_area_resol_mean 16.0827
_diffrn_measured_fraction_theta_max 0.94
_diffrn_orient_matrix_UB_11 0.00639433
_diffrn_orient_matrix_UB_12 0.1442042455
_diffrn_orient_matrix_UB_13 0.0713603795
_diffrn_orient_matrix_UB_21 0.1416871562
_diffrn_orient_matrix_UB_22 -0.0226399279
_diffrn_orient_matrix_UB_23 0.0794370867
_diffrn_orient_matrix_UB_31 0.0715524118
_diffrn_orient_matrix_UB_32 0.0484434996
_diffrn_orient_matrix_UB_33 -0.0896716899
_diffrn_radiation_monochromator graphite
_diffrn_radiation_probe x-ray
_diffrn_radiation_source 'Enhance (Cu) X-ray Source'
_diffrn_radiation_type CuK\a
_diffrn_radiation_wavelength 1.54184
_diffrn_reflns_av_R_equivalents 0.0499
_diffrn_reflns_av_unetI/netI 0.1003
_diffrn_reflns_limit_h_max 11
_diffrn_reflns_limit_h_min -11
_diffrn_reflns_limit_k_max 11
_diffrn_reflns_limit_k_min -11
_diffrn_reflns_limit_l_max 12
_diffrn_reflns_limit_l_min -13
_diffrn_reflns_number 20071
_diffrn_reflns_theta_max 61.04
_diffrn_reflns_theta_min 4.01
_exptl_absorpt_coefficient_mu 1.265
_exptl_absorpt_correction_T_max 0.927
_exptl_absorpt_correction_T_min 0.775
_exptl_absorpt_correction_type refdelf
_exptl_absorpt_process_details
;
        XABS2
  Parkin S,Moezzi B & Hope H, (1995) J. Appl. Cryst. 28, 53-56
        Cubic fit to sin(theta)/lambda - 24 parameters
;
_exptl_crystal_colour colourless
_exptl_crystal_density_diffrn 1.264
_exptl_crystal_density_method 'not measured'
_exptl_crystal_description prism
_exptl_crystal_F_000 452
_exptl_crystal_size_max 0.35
_exptl_crystal_size_mid 0.20
_exptl_crystal_size_min 0.06
_refine_diff_density_max 0.332
_refine_diff_density_min -0.211
_refine_diff_density_rms 0.038
_refine_ls_abs_structure_details 'Flack H D (1983), Acta Cryst. A39, 876-881'
_refine_ls_abs_structure_Flack 0.00(3)
_refine_ls_extinction_method none
_refine_ls_goodness_of_fit_ref 0.91
_refine_ls_hydrogen_treatment mixed
_refine_ls_matrix_type full
_refine_ls_number_parameters 567
_refine_ls_number_reflns 6098
_refine_ls_number_restraints 3
_refine_ls_restrained_S_all 0.91
_refine_ls_R_factor_all 0.0645
_refine_ls_R_factor_gt 0.0494
_refine_ls_shift/su_max 0
_refine_ls_shift/su_mean 0
_refine_ls_structure_factor_coef Fsqd
_refine_ls_weighting_details 'w=1/[\s^2^(Fo^2^)+(0.0772P)^2^+0.0000P] where P=(Fo^2^+2Fc^2^)/3'
_refine_ls_weighting_scheme calc
_refine_ls_wR_factor_gt 0.1184
_refine_ls_wR_factor_ref 0.1243
_reflns_number_gt 4187
_reflns_number_total 6098
_reflns_threshold_expression >2sigma(I)
_cod_data_source_file ol801027p-file004.cif
_cod_data_source_block (1S,2R)-8
_cod_database_code 1504754

loop_
_symmetry_equiv_pos_as_xyz
'x, y, z'

loop_
_atom_site_label
_atom_site_type_symbol
_atom_site_fract_x
_atom_site_fract_y
_atom_site_fract_z
_atom_site_U_iso_or_equiv
_atom_site_adp_type
_atom_site_occupancy
_atom_site_symmetry_multiplicity
_atom_site_calc_flag
_atom_site_refinement_flags
P1A P -0.35521(10) -0.13629(10) -0.89919(11) 0.0557(3) Uani 1 1 d .
N2A N -0.4787(4) -0.2526(4) -0.9150(4) 0.0577(11) Uani 1 1 d .
C3A C -0.4457(4) -0.3953(4) -0.9225(4) 0.0554(12) Uani 1 1 d .
H3A H -0.345 -0.3971 -0.8965 0.066 Uiso 1 1 calc R
C4A C -0.5048(5) -0.4622(4) -0.8365(5) 0.0636(13) Uani 1 1 d .
H4A H -0.6048 -0.453 -0.854 0.076 Uiso 1 1 calc R
O5A O -0.4778(4) -0.6004(3) -0.8641(4) 0.0790(11) Uani 1 1 d .
H5A H -0.538(8) -0.649(7) -0.835(7) 0.12(3) Uiso 1 1 d .
C6A C -0.6240(5) -0.2215(5) -0.9487(5) 0.0706(15) Uani 1 1 d .
H6AA H -0.631 -0.1264 -0.94 0.106 Uiso 1 1 calc R
H6AB H -0.6729 -0.254 -0.8969 0.106 Uiso 1 1 calc R
H6AC H -0.6633 -0.2635 -1.0314 0.106 Uiso 1 1 calc R
C7A C -0.4124(5) -0.0485(4) -1.0203(5) 0.0589(13) Uani 1 1 d .
C8A C -0.4643(6) -0.1238(5) -1.1382(5) 0.0729(15) Uani 1 1 d .
H8A H -0.4762 -0.2163 -1.1493 0.087 Uiso 1 1 calc R
C9A C -0.4976(7) -0.0632(6) -1.2368(6) 0.0834(17) Uani 1 1 d .
H9A H -0.5293 -0.1147 -1.3141 0.1 Uiso 1 1 calc R
C10A C -0.4841(7) 0.0732(6) -1.2213(6) 0.0871(18) Uani 1 1 d .
H10A H -0.5084 0.1143 -1.288 0.105 Uiso 1 1 calc R
C11A C -0.4349(6) 0.1491(6) -1.1078(6) 0.0786(17) Uani 1 1 d .
H11A H -0.425 0.2415 -1.0984 0.094 Uiso 1 1 calc R
C12A C -0.3995(5) 0.0902(5) -1.0062(6) 0.0665(15) Uani 1 1 d .
H12A H -0.3675 0.143 -0.9295 0.08 Uiso 1 1 calc R
C13A C -0.3432(5) -0.0192(5) -0.7579(5) 0.0586(13) Uani 1 1 d .
C14A C -0.4481(5) 0.0649(5) -0.7368(5) 0.0693(14) Uani 1 1 d .
H14A H -0.5276 0.064 -0.798 0.083 Uiso 1 1 calc R
C15A C -0.4354(6) 0.1496(6) -0.6265(6) 0.0848(18) Uani 1 1 d .
H15A H -0.5058 0.2058 -0.6137 0.102 Uiso 1 1 calc R
C16A C -0.3193(7) 0.1508(7) -0.5360(6) 0.097(2) Uani 1 1 d .
H16A H -0.312 0.206 -0.4607 0.116 Uiso 1 1 calc R
C17A C -0.2136(7) 0.0710(7) -0.5556(6) 0.097(2) Uani 1 1 d .
H17A H -0.1341 0.0735 -0.494 0.117 Uiso 1 1 calc R
C18A C -0.2243(6) -0.0139(5) -0.6672(5) 0.0753(16) Uani 1 1 d .
H18A H -0.1517 -0.0667 -0.6806 0.09 Uiso 1 1 calc R
C19A C -0.4869(4) -0.4690(4) -1.0550(5) 0.0595(13) Uani 1 1 d .
C20A C -0.3920(6) -0.4713(5) -1.1241(5) 0.0669(15) Uani 1 1 d .
H20A H -0.3044 -0.4309 -1.0894 0.08 Uiso 1 1 calc R
C21A C -0.4262(8) -0.5337(6) -1.2462(6) 0.0844(18) Uani 1 1 d .
H21A H -0.3616 -0.5343 -1.2925 0.101 Uiso 1 1 calc R
C22A C -0.5527(8) -0.5931(6) -1.2972(6) 0.091(2) Uani 1 1 d .
H22A H -0.5746 -0.6358 -1.3782 0.11 Uiso 1 1 calc R
C23A C -0.6478(7) -0.5906(7) -1.2308(7) 0.102(2) Uani 1 1 d .
H23A H -0.7357 -0.6295 -1.2671 0.122 Uiso 1 1 calc R
C24A C -0.6151(5) -0.5299(5) -1.1079(6) 0.0815(17) Uani 1 1 d .
H24A H -0.6802 -0.5309 -1.0623 0.098 Uiso 1 1 calc R
C25A C -0.4431(5) -0.4044(5) -0.7032(5) 0.0669(13) Uani 1 1 d .
C26A C -0.4722(7) -0.2765(6) -0.6514(6) 0.0869(17) Uani 1 1 d .
H26A H -0.5298 -0.2254 -0.6988 0.104 Uiso 1 1 calc R
C27A C -0.4162(9) -0.2244(8) -0.5300(7) 0.109(2) Uani 1 1 d .
H27A H -0.4353 -0.1382 -0.4966 0.131 Uiso 1 1 calc R
C28A C -0.3337(9) -0.2987(11) -0.4599(8) 0.117(3) Uani 1 1 d .
H28A H -0.2974 -0.2638 -0.378 0.141 Uiso 1 1 calc R
C29A C -0.3035(8) -0.4241(11) -0.5082(8) 0.113(2) Uani 1 1 d .
H29A H -0.247 -0.4749 -0.4595 0.136 Uiso 1 1 calc R
C30A C -0.3575(6) -0.4763(7) -0.6309(7) 0.0896(18) Uani 1 1 d .
H30A H -0.3349 -0.5612 -0.664 0.108 Uiso 1 1 calc R
O31A O -0.2217(3) -0.1971(3) -0.9009(3) 0.0663(9) Uani 1 1 d .
P1B P -0.83774(10) -0.78045(10) -0.82849(11) 0.0545(3) Uani 1 1 d .
N2B N -0.9528(4) -0.6672(3) -0.8140(4) 0.0561(10) Uani 1 1 d .
C3B C -0.9170(4) -0.5242(4) -0.8060(4) 0.0552(11) Uani 1 1 d .
H3B H -0.8291 -0.5211 -0.8294 0.066 Uiso 1 1 calc R
C4B C -1.0208(5) -0.4577(4) -0.8951(4) 0.0612(13) Uani 1 1 d .
H4B H -1.1123 -0.4666 -0.8793 0.073 Uiso 1 1 calc R
O5B O -0.9786(4) -0.3203(3) -0.8680(3) 0.0735(10) Uani 1 1 d .
H5B H -1.060(7) -0.269(6) -0.894(6) 0.095(19) Uiso 1 1 d .
C6B C -1.0816(5) -0.6989(5) -0.7834(5) 0.0703(14) Uani 1 1 d .
H6BA H -1.0937 -0.794 -0.7921 0.105 Uiso 1 1 calc R
H6BB H -1.1575 -0.6669 -0.8368 0.105 Uiso 1 1 calc R
H6BC H -1.0779 -0.6567 -0.7011 0.105 Uiso 1 1 calc R
C7B C -0.8336(5) -0.8726(4) -0.7104(4) 0.0567(12) Uani 1 1 d .
C8B C -0.8249(6) -0.8031(5) -0.5931(5) 0.0734(15) Uani 1 1 d .
H8B H -0.8297 -0.7105 -0.579 0.088 Uiso 1 1 calc R
C9B C -0.8095(7) -0.8686(5) -0.4972(6) 0.0882(19) Uani 1 1 d .
H9B H -0.8051 -0.8209 -0.4195 0.106 Uiso 1 1 calc R
C10B C -0.8007(7) -1.0053(6) -0.5178(6) 0.0889(19) Uani 1 1 d .
H10B H -0.789 -1.05 -0.4533 0.107 Uiso 1 1 calc R
C11B C -0.8089(6) -1.0755(5) -0.6315(6) 0.0762(17) Uani 1 1 d .
H11B H -0.8034 -1.1679 -0.6443 0.091 Uiso 1 1 calc R
C12B C -0.8254(5) -1.0107(5) -0.7287(5) 0.0656(14) Uani 1 1 d .
H12B H -0.831 -1.0597 -0.8062 0.079 Uiso 1 1 calc R
C13B C -0.8955(5) -0.8961(5) -0.9706(5) 0.0562(13) Uani 1 1 d .
C14B C -1.0148(5) -0.9791(5) -0.9977(5) 0.0741(15) Uani 1 1 d .
H14B H -1.0658 -0.9779 -0.9399 0.089 Uiso 1 1 calc R
C15B C -1.0582(7) -1.0636(6) -1.1101(6) 0.093(2) Uani 1 1 d .
H15B H -1.1374 -1.1192 -1.1274 0.112 Uiso 1 1 calc R
C16B C -0.9837(8) -1.0642(7) -1.1948(7) 0.107(2) Uani 1 1 d .
H16B H -1.0139 -1.1185 -1.2709 0.128 Uiso 1 1 calc R
C17B C -0.8651(8) -0.9860(7) -1.1692(6) 0.102(2) Uani 1 1 d .
H17B H -0.8133 -0.9904 -1.2267 0.122 Uiso 1 1 calc R
C18B C -0.8214(6) -0.8996(6) -1.0575(6) 0.0806(16) Uani 1 1 d .
H18B H -0.7422 -0.8444 -1.0415 0.097 Uiso 1 1 calc R
C19B C -0.8896(4) -0.4499(4) -0.6737(5) 0.0573(12) Uani 1 1 d .
C20B C -0.7581(5) -0.4459(5) -0.6017(5) 0.0674(15) Uani 1 1 d .
H20B H -0.6881 -0.4858 -0.6343 0.081 Uiso 1 1 calc R
C21B C -0.7292(7) -0.3824(6) -0.4801(6) 0.0786(17) Uani 1 1 d .
H21B H -0.6403 -0.3803 -0.4316 0.094 Uiso 1 1 calc R
C22B C -0.8315(8) -0.3235(6) -0.4331(6) 0.0884(18) Uani 1 1 d .
H22B H -0.812 -0.2809 -0.3521 0.106 Uiso 1 1 calc R
C23B C -0.9607(7) -0.3261(6) -0.5021(6) 0.0929(19) Uani 1 1 d .
H23B H -1.0297 -0.2863 -0.4681 0.112 Uiso 1 1 calc R
C24B C -0.9921(5) -0.3880(5) -0.6244(5) 0.0750(15) Uani 1 1 d .
H24B H -1.0811 -0.3877 -0.6722 0.09 Uiso 1 1 calc R
C25B C -1.0297(5) -0.5178(5) -1.0273(5) 0.0632(13) Uani 1 1 d .
C26B C -1.0883(6) -0.6454(5) -1.0800(5) 0.0797(16) Uani 1 1 d .
H26B H -1.1225 -0.6954 -1.0329 0.096 Uiso 1 1 calc R
C27B C -1.0972(7) -0.6995(7) -1.1995(7) 0.097(2) Uani 1 1 d .
H27B H -1.1367 -0.7852 -1.2322 0.117 Uiso 1 1 calc R
C28B C -1.0481(7) -0.6282(9) -1.2709(7) 0.107(2) Uani 1 1 d .
H28B H -1.0534 -0.6651 -1.3518 0.128 Uiso 1 1 calc R
C29B C -0.9917(7) -0.5032(9) -1.2224(7) 0.108(2) Uani 1 1 d .
H29B H -0.9597 -0.4536 -1.271 0.129 Uiso 1 1 calc R
C30B C -0.9809(6) -0.4475(6) -1.0998(6) 0.0844(17) Uani 1 1 d .
H30B H -0.9403 -0.3621 -1.0677 0.101 Uiso 1 1 calc R
O31B O -0.7020(3) -0.7168(3) -0.8216(4) 0.0670(9) Uani 1 1 d .

loop_
_atom_site_aniso_label
_atom_site_aniso_U_11
_atom_site_aniso_U_22
_atom_site_aniso_U_33
_atom_site_aniso_U_23
_atom_site_aniso_U_13
_atom_site_aniso_U_12
P1A 0.0499(6) 0.0552(6) 0.0624(8) 0.0131(6) 0.0128(6) 0.0025(5)
N2A 0.050(2) 0.059(2) 0.062(3) 0.0091(19) 0.0122(19) 0.0020(16)
C3A 0.052(2) 0.051(2) 0.066(3) 0.012(2) 0.019(2) 0.0045(19)
C4A 0.067(3) 0.052(2) 0.077(4) 0.008(2) 0.032(3) 0.001(2)
O5A 0.096(3) 0.0590(18) 0.097(3) 0.0214(19) 0.049(2) 0.0026(17)
C6A 0.049(2) 0.067(3) 0.093(4) 0.012(3) 0.015(3) 0.005(2)
C7A 0.059(3) 0.055(3) 0.059(3) 0.006(2) 0.012(2) 0.0043(19)
C8A 0.089(4) 0.064(3) 0.065(4) 0.012(3) 0.018(3) 0.008(3)
C9A 0.108(4) 0.081(4) 0.063(4) 0.015(3) 0.025(3) 0.012(3)
C10A 0.113(4) 0.084(4) 0.071(4) 0.031(3) 0.024(4) 0.014(3)
C11A 0.090(4) 0.069(3) 0.082(5) 0.027(3) 0.022(3) 0.002(3)
C12A 0.073(3) 0.056(3) 0.067(4) 0.012(3) 0.010(3) 0.001(2)
C13A 0.051(3) 0.060(3) 0.062(3) 0.016(2) 0.004(2) -0.002(2)
C14A 0.064(3) 0.076(3) 0.065(4) 0.013(3) 0.010(3) 0.008(2)
C15A 0.085(4) 0.082(3) 0.075(4) -0.008(3) 0.014(3) 0.011(3)
C16A 0.100(5) 0.097(4) 0.072(4) -0.014(3) 0.004(4) -0.004(4)
C17A 0.090(4) 0.103(4) 0.075(4) 0.006(4) -0.017(4) -0.007(4)
C18A 0.070(3) 0.077(3) 0.068(4) 0.011(3) -0.001(3) 0.002(2)
C19A 0.053(3) 0.053(2) 0.069(3) 0.001(2) 0.015(3) 0.0063(19)
C20A 0.069(3) 0.066(3) 0.067(4) 0.017(3) 0.017(3) 0.007(2)
C21A 0.106(5) 0.084(4) 0.072(4) 0.022(3) 0.034(4) 0.022(3)
C22A 0.108(5) 0.084(4) 0.069(4) 0.004(3) 0.005(4) 0.029(4)
C23A 0.084(4) 0.097(4) 0.094(5) -0.015(4) -0.010(4) 0.012(3)
C24A 0.070(3) 0.082(3) 0.085(4) -0.004(3) 0.020(3) 0.001(3)
C25A 0.069(3) 0.074(3) 0.066(4) 0.016(3) 0.031(3) -0.006(2)
C26A 0.115(4) 0.083(4) 0.074(4) 0.017(3) 0.043(4) 0.000(3)
C27A 0.155(7) 0.109(5) 0.067(5) -0.003(4) 0.052(5) -0.024(5)
C28A 0.118(6) 0.165(8) 0.065(5) 0.010(5) 0.025(5) -0.026(6)
C29A 0.095(5) 0.177(8) 0.084(6) 0.052(6) 0.034(4) 0.022(5)
C30A 0.080(4) 0.113(4) 0.087(5) 0.031(4) 0.032(4) 0.012(3)
O31A 0.0526(17) 0.0667(18) 0.087(3) 0.0238(17) 0.0238(17) 0.0037(14)
P1B 0.0507(6) 0.0541(6) 0.0600(8) 0.0117(6) 0.0154(6) 0.0039(5)
N2B 0.054(2) 0.0519(19) 0.064(3) 0.0132(18) 0.016(2) 0.0024(15)
C3B 0.051(2) 0.053(2) 0.062(3) 0.014(2) 0.013(2) 0.0051(18)
C4B 0.056(2) 0.052(2) 0.069(4) 0.007(2) 0.004(2) 0.0074(18)
O5B 0.068(2) 0.0589(18) 0.088(3) 0.0179(18) 0.0050(19) 0.0081(16)
C6B 0.059(3) 0.066(3) 0.089(4) 0.014(3) 0.026(3) -0.001(2)
C7B 0.061(3) 0.055(3) 0.053(3) 0.009(2) 0.013(2) 0.0023(19)
C8B 0.106(4) 0.054(3) 0.056(4) 0.007(3) 0.014(3) -0.001(2)
C9B 0.133(5) 0.070(3) 0.052(4) 0.005(3) 0.009(3) -0.011(3)
C10B 0.122(5) 0.075(4) 0.062(4) 0.022(3) 0.000(4) -0.006(3)
C11B 0.096(4) 0.057(3) 0.075(4) 0.017(3) 0.015(3) 0.005(2)
C12B 0.079(3) 0.053(3) 0.069(4) 0.013(3) 0.024(3) 0.009(2)
C13B 0.061(3) 0.057(3) 0.058(3) 0.015(2) 0.026(3) 0.008(2)
C14B 0.077(3) 0.080(3) 0.061(4) 0.000(3) 0.017(3) -0.001(3)
C15B 0.092(4) 0.093(4) 0.083(5) -0.011(4) 0.021(4) -0.011(3)
C16B 0.115(5) 0.109(5) 0.080(5) -0.017(4) 0.018(5) 0.000(4)
C17B 0.118(6) 0.126(5) 0.065(4) 0.001(4) 0.042(4) 0.020(5)
C18B 0.086(4) 0.086(3) 0.077(4) 0.011(3) 0.035(3) 0.007(3)
C19B 0.054(3) 0.052(2) 0.062(3) 0.002(2) 0.014(2) -0.0034(19)
C20B 0.062(3) 0.064(3) 0.073(4) 0.013(3) 0.010(3) 0.003(2)
C21B 0.090(4) 0.077(3) 0.065(4) 0.027(3) 0.001(3) -0.011(3)
C22B 0.109(5) 0.087(4) 0.064(4) 0.004(3) 0.020(4) -0.018(3)
C23B 0.098(5) 0.093(4) 0.087(5) -0.007(3) 0.040(4) -0.010(3)
C24B 0.069(3) 0.078(3) 0.073(4) -0.001(3) 0.018(3) -0.004(2)
C25B 0.056(2) 0.070(3) 0.059(3) 0.013(3) 0.004(2) 0.011(2)
C26B 0.090(4) 0.076(3) 0.063(4) 0.015(3) -0.003(3) 0.004(3)
C27B 0.113(5) 0.094(4) 0.069(5) 0.005(4) -0.002(4) 0.013(4)
C28B 0.094(5) 0.140(6) 0.072(5) 0.003(5) 0.006(4) 0.020(4)
C29B 0.089(4) 0.161(7) 0.080(5) 0.042(5) 0.020(4) -0.003(5)
C30B 0.070(3) 0.100(4) 0.081(5) 0.023(4) 0.011(3) -0.004(3)
O31B 0.0517(17) 0.0679(18) 0.085(3) 0.0216(17) 0.0193(17) 0.0042(14)

loop_
_atom_type_symbol
_atom_type_description
_atom_type_scat_dispersion_real
_atom_type_scat_dispersion_imag
_atom_type_scat_source
C C 0.0181 0.0091 'International Tables Vol C Tables 4.2.6.8 and 6.1.1.4'
H H 0 0 'International Tables Vol C Tables 4.2.6.8 and 6.1.1.4'
N N 0.0311 0.018 'International Tables Vol C Tables 4.2.6.8 and 6.1.1.4'
O O 0.0492 0.0322 'International Tables Vol C Tables 4.2.6.8 and 6.1.1.4'
P P 0.2955 0.4335 'International Tables Vol C Tables 4.2.6.8 and 6.1.1.4'

loop_
_geom_angle_atom_site_label_1
_geom_angle_atom_site_label_2
_geom_angle_atom_site_label_3
_geom_angle
O31A P1A N2A 110.94(17)
O31A P1A C7A 112.7(2)
N2A P1A C7A 105.9(2)
O31A P1A C13A 110.5(2)
N2A P1A C13A 108.8(2)
C7A P1A C13A 107.8(2)
C6A N2A C3A 117.9(4)
C6A N2A P1A 120.3(3)
C3A N2A P1A 120.4(3)
N2A C3A C4A 112.9(4)
N2A C3A C19A 109.7(4)
C4A C3A C19A 113.8(4)
N2A C3A H3A 106.6
C4A C3A H3A 106.6
C19A C3A H3A 106.6
O5A C4A C25A 110.6(4)
O5A C4A C3A 106.0(4)
C25A C4A C3A 113.6(4)
O5A C4A H4A 108.9
C25A C4A H4A 108.9
C3A C4A H4A 108.9
C4A O5A H5A 108(4)
N2A C6A H6AA 109.5
N2A C6A H6AB 109.5
H6AA C6A H6AB 109.5
N2A C6A H6AC 109.5
H6AA C6A H6AC 109.5
H6AB C6A H6AC 109.5
C12A C7A C8A 118.0(5)
C12A C7A P1A 123.5(4)
C8A C7A P1A 118.3(4)
C9A C8A C7A 121.2(5)
C9A C8A H8A 119.4
C7A C8A H8A 119.4
C10A C9A C8A 120.0(6)
C10A C9A H9A 120
C8A C9A H9A 120
C11A C10A C9A 120.1(6)
C11A C10A H10A 119.9
C9A C10A H10A 119.9
C10A C11A C12A 121.1(5)
C10A C11A H11A 119.5
C12A C11A H11A 119.5
C11A C12A C7A 119.5(5)
C11A C12A H12A 120.2
C7A C12A H12A 120.2
C18A C13A C14A 118.8(5)
C18A C13A P1A 118.1(4)
C14A C13A P1A 123.1(4)
C15A C14A C13A 120.8(5)
C15A C14A H14A 119.6
C13A C14A H14A 119.6
C16A C15A C14A 119.9(5)
C16A C15A H15A 120
C14A C15A H15A 120
C15A C16A C17A 120.2(6)
C15A C16A H16A 119.9
C17A C16A H16A 119.9
C16A C17A C18A 120.5(5)
C16A C17A H17A 119.8
C18A C17A H17A 119.8
C13A C18A C17A 119.8(5)
C13A C18A H18A 120.1
C17A C18A H18A 120.1
C24A C19A C20A 118.8(5)
C24A C19A C3A 122.9(5)
C20A C19A C3A 118.4(4)
C19A C20A C21A 120.4(6)
C19A C20A H20A 119.8
C21A C20A H20A 119.8
C22A C21A C20A 120.3(7)
C22A C21A H21A 119.9
C20A C21A H21A 119.9
C21A C22A C23A 120.1(6)
C21A C22A H22A 120
C23A C22A H22A 120
C22A C23A C24A 120.6(6)
C22A C23A H23A 119.7
C24A C23A H23A 119.7
C19A C24A C23A 119.9(6)
C19A C24A H24A 120.1
C23A C24A H24A 120.1
C30A C25A C26A 118.0(6)
C30A C25A C4A 121.1(5)
C26A C25A C4A 120.9(5)
C27A C26A C25A 120.7(7)
C27A C26A H26A 119.6
C25A C26A H26A 119.6
C28A C27A C26A 120.0(7)
C28A C27A H27A 120
C26A C27A H27A 120
C27A C28A C29A 120.5(7)
C27A C28A H28A 119.8
C29A C28A H28A 119.8
C28A C29A C30A 119.8(7)
C28A C29A H29A 120.1
C30A C29A H29A 120.1
C25A C30A C29A 121.0(6)
C25A C30A H30A 119.5
C29A C30A H30A 119.5
O31B P1B N2B 110.85(18)
O31B P1B C7B 112.9(2)
N2B P1B C7B 105.9(2)
O31B P1B C13B 110.2(2)
N2B P1B C13B 109.8(2)
C7B P1B C13B 107.1(2)
C6B N2B C3B 117.0(3)
C6B N2B P1B 121.2(3)
C3B N2B P1B 120.6(3)
N2B C3B C19B 109.9(4)
N2B C3B C4B 113.5(3)
C19B C3B C4B 113.8(3)
N2B C3B H3B 106.3
C19B C3B H3B 106.3
C4B C3B H3B 106.3
O5B C4B C25B 111.1(4)
O5B C4B C3B 106.2(3)
C25B C4B C3B 113.6(3)
O5B C4B H4B 108.6
C25B C4B H4B 108.6
C3B C4B H4B 108.6
C4B O5B H5B 108(4)
N2B C6B H6BA 109.5
N2B C6B H6BB 109.5
H6BA C6B H6BB 109.5
N2B C6B H6BC 109.5
H6BA C6B H6BC 109.5
H6BB C6B H6BC 109.5
C12B C7B C8B 118.2(5)
C12B C7B P1B 122.5(4)
C8B C7B P1B 119.1(4)
C9B C8B C7B 121.3(5)
C9B C8B H8B 119.3
C7B C8B H8B 119.3
C10B C9B C8B 119.4(5)
C10B C9B H9B 120.3
C8B C9B H9B 120.3
C11B C10B C9B 120.4(6)
C11B C10B H10B 119.8
C9B C10B H10B 119.8
C10B C11B C12B 120.7(5)
C10B C11B H11B 119.7
C12B C11B H11B 119.7
C11B C12B C7B 120.0(5)
C11B C12B H12B 120
C7B C12B H12B 120
C18B C13B C14B 118.7(5)
C18B C13B P1B 118.6(4)
C14B C13B P1B 122.7(4)
C15B C14B C13B 120.8(6)
C15B C14B H14B 119.6
C13B C14B H14B 119.6
C16B C15B C14B 119.3(6)
C16B C15B H15B 120.4
C14B C15B H15B 120.4
C15B C16B C17B 120.8(6)
C15B C16B H16B 119.6
C17B C16B H16B 119.6
C16B C17B C18B 120.4(7)
C16B C17B H17B 119.8
C18B C17B H17B 119.8
C13B C18B C17B 119.9(6)
C13B C18B H18B 120
C17B C18B H18B 120
C20B C19B C24B 119.0(5)
C20B C19B C3B 118.4(4)
C24B C19B C3B 122.5(4)
C19B C20B C21B 120.4(6)
C19B C20B H20B 119.8
C21B C20B H20B 119.8
C22B C21B C20B 119.6(6)
C22B C21B H21B 120.2
C20B C21B H21B 120.2
C23B C22B C21B 120.8(6)
C23B C22B H22B 119.6
C21B C22B H22B 119.6
C22B C23B C24B 120.6(6)
C22B C23B H23B 119.7
C24B C23B H23B 119.7
C19B C24B C23B 119.4(5)
C19B C24B H24B 120.3
C23B C24B H24B 120.3
C30B C25B C26B 117.2(5)
C30B C25B C4B 121.1(5)
C26B C25B C4B 121.7(6)
C27B C26B C25B 121.9(7)
C27B C26B H26B 119.1
C25B C26B H26B 119.1
C28B C27B C26B 120.3(7)
C28B C27B H27B 119.9
C26B C27B H27B 119.9
C29B C28B C27B 119.2(7)
C29B C28B H28B 120.4
C27B C28B H28B 120.4
C28B C29B C30B 120.9(8)
C28B C29B H29B 119.6
C30B C29B H29B 119.6
C25B C30B C29B 120.5(6)
C25B C30B H30B 119.7
C29B C30B H30B 119.7

loop_
_geom_bond_atom_site_label_1
_geom_bond_atom_site_label_2
_geom_bond_distance
P1A O31A 1.475(3)
P1A N2A 1.662(4)
P1A C7A 1.786(5)
P1A C13A 1.812(5)
N2A C6A 1.464(6)
N2A C3A 1.483(6)
C3A C4A 1.528(7)
C3A C19A 1.533(7)
C3A H3A 0.98
C4A O5A 1.425(6)
C4A C25A 1.521(8)
C4A H4A 0.98
O5A H5A 0.94(9)
C6A H6AA 0.96
C6A H6AB 0.96
C6A H6AC 0.96
C7A C12A 1.395(7)
C7A C8A 1.411(7)
C8A C9A 1.373(9)
C8A H8A 0.93
C9A C10A 1.370(9)
C9A H9A 0.93
C10A C11A 1.370(9)
C10A H10A 0.93
C11A C12A 1.394(9)
C11A H11A 0.93
C12A H12A 0.93
C13A C18A 1.380(7)
C13A C14A 1.393(7)
C14A C15A 1.378(8)
C14A H14A 0.93
C15A C16A 1.365(8)
C15A H15A 0.93
C16A C17A 1.370(10)
C16A H16A 0.93
C17A C18A 1.393(9)
C17A H17A 0.93
C18A H18A 0.93
C19A C24A 1.372(7)
C19A C20A 1.375(7)
C20A C21A 1.396(9)
C20A H20A 0.93
C21A C22A 1.349(10)
C21A H21A 0.93
C22A C23A 1.353(10)
C22A H22A 0.93
C23A C24A 1.400(9)
C23A H23A 0.93
C24A H24A 0.93
C25A C30A 1.367(8)
C25A C26A 1.391(8)
C26A C27A 1.384(9)
C26A H26A 0.93
C27A C28A 1.354(12)
C27A H27A 0.93
C28A C29A 1.361(11)
C28A H28A 0.93
C29A C30A 1.393(11)
C29A H29A 0.93
C30A H30A 0.93
P1B O31B 1.480(4)
P1B N2B 1.646(4)
P1B C7B 1.792(5)
P1B C13B 1.801(5)
N2B C6B 1.463(6)
N2B C3B 1.480(6)
C3B C19B 1.535(7)
C3B C4B 1.537(6)
C3B H3B 0.98
C4B O5B 1.417(6)
C4B C25B 1.519(7)
C4B H4B 0.98
O5B H5B 0.98(6)
C6B H6BA 0.96
C6B H6BB 0.96
C6B H6BC 0.96
C7B C12B 1.390(7)
C7B C8B 1.391(7)
C8B C9B 1.378(8)
C8B H8B 0.93
C9B C10B 1.376(8)
C9B H9B 0.93
C10B C11B 1.358(9)
C10B H10B 0.93
C11B C12B 1.386(9)
C11B H11B 0.93
C12B H12B 0.93
C13B C18B 1.378(8)
C13B C14B 1.397(7)
C14B C15B 1.390(8)
C14B H14B 0.93
C15B C16B 1.362(10)
C15B H15B 0.93
C16B C17B 1.365(11)
C16B H16B 0.93
C17B C18B 1.393(9)
C17B H17B 0.93
C18B H18B 0.93
C19B C20B 1.375(7)
C19B C24B 1.385(7)
C20B C21B 1.395(9)
C20B H20B 0.93
C21B C22B 1.357(10)
C21B H21B 0.93
C22B C23B 1.345(9)
C22B H22B 0.93
C23B C24B 1.397(9)
C23B H23B 0.93
C24B H24B 0.93
C25B C30B 1.368(9)
C25B C26B 1.391(8)
C26B C27B 1.371(9)
C26B H26B 0.93
C27B C28B 1.366(11)
C27B H27B 0.93
C28B C29B 1.354(12)
C28B H28B 0.93
C29B C30B 1.404(11)
C29B H29B 0.93
C30B H30B 0.93

loop_
_geom_torsion_atom_site_label_1
_geom_torsion_atom_site_label_2
_geom_torsion_atom_site_label_3
_geom_torsion_atom_site_label_4
_geom_torsion
O31A P1A N2A C6A -163.3(4)
C7A P1A N2A C6A -40.8(4)
C13A P1A N2A C6A 74.9(4)
O31A P1A N2A C3A 2.9(4)
C7A P1A N2A C3A 125.5(4)
C13A P1A N2A C3A -118.8(4)
C6A N2A C3A C4A -62.8(5)
P1A N2A C3A C4A 130.6(4)
C6A N2A C3A C19A 65.2(5)
P1A N2A C3A C19A -101.4(4)
N2A C3A C4A O5A 173.7(4)
C19A C3A C4A O5A 47.8(5)
N2A C3A C4A C25A -64.7(5)
C19A C3A C4A C25A 169.3(4)
O31A P1A C7A C12A -101.0(5)
N2A P1A C7A C12A 137.5(4)
C13A P1A C7A C12A 21.2(5)
O31A P1A C7A C8A 74.3(4)
N2A P1A C7A C8A -47.2(5)
C13A P1A C7A C8A -163.5(4)
C12A C7A C8A C9A 1.8(8)
P1A C7A C8A C9A -173.7(5)
C7A C8A C9A C10A -1.8(9)
C8A C9A C10A C11A 1.3(10)
C9A C10A C11A C12A -0.8(10)
C10A C11A C12A C7A 0.9(9)
C8A C7A C12A C11A -1.4(8)
P1A C7A C12A C11A 173.9(4)
O31A P1A C13A C18A -8.2(5)
N2A P1A C13A C18A 113.8(4)
C7A P1A C13A C18A -131.7(5)
O31A P1A C13A C14A 171.9(5)
N2A P1A C13A C14A -66.1(5)
C7A P1A C13A C14A 48.4(5)
C18A C13A C14A C15A -1.7(9)
P1A C13A C14A C15A 178.2(5)
C13A C14A C15A C16A -0.5(10)
C14A C15A C16A C17A 1.9(11)
C15A C16A C17A C18A -1.2(12)
C14A C13A C18A C17A 2.5(9)
P1A C13A C18A C17A -177.4(5)
C16A C17A C18A C13A -1.1(11)
N2A C3A C19A C24A -89.9(6)
C4A C3A C19A C24A 37.6(6)
N2A C3A C19A C20A 88.5(5)
C4A C3A C19A C20A -144.0(4)
C24A C19A C20A C21A 0.4(7)
C3A C19A C20A C21A -178.1(5)
C19A C20A C21A C22A -0.4(8)
C20A C21A C22A C23A 1.1(9)
C21A C22A C23A C24A -1.8(10)
C20A C19A C24A C23A -1.2(8)
C3A C19A C24A C23A 177.2(5)
C22A C23A C24A C19A 1.9(9)
O5A C4A C25A C30A 9.0(7)
C3A C4A C25A C30A -109.9(6)
O5A C4A C25A C26A -171.1(5)
C3A C4A C25A C26A 69.9(6)
C30A C25A C26A C27A -0.3(9)
C4A C25A C26A C27A 179.8(6)
C25A C26A C27A C28A -0.9(11)
C26A C27A C28A C29A 1.0(13)
C27A C28A C29A C30A 0.2(13)
C26A C25A C30A C29A 1.5(9)
C4A C25A C30A C29A -178.6(6)
C28A C29A C30A C25A -1.5(11)
O31B P1B N2B C6B -162.4(4)
C7B P1B N2B C6B -39.7(4)
C13B P1B N2B C6B 75.6(4)
O31B P1B N2B C3B 4.6(4)
C7B P1B N2B C3B 127.3(4)
C13B P1B N2B C3B -117.3(4)
C6B N2B C3B C19B 65.5(5)
P1B N2B C3B C19B -102.1(4)
C6B N2B C3B C4B -63.3(6)
P1B N2B C3B C4B 129.1(4)
N2B C3B C4B O5B 174.8(4)
C19B C3B C4B O5B 48.0(5)
N2B C3B C4B C25B -62.9(6)
C19B C3B C4B C25B 170.4(4)
O31B P1B C7B C12B -99.8(4)
N2B P1B C7B C12B 138.8(4)
C13B P1B C7B C12B 21.6(5)
O31B P1B C7B C8B 73.9(4)
N2B P1B C7B C8B -47.5(5)
C13B P1B C7B C8B -164.7(4)
C12B C7B C8B C9B -0.4(8)
P1B C7B C8B C9B -174.4(5)
C7B C8B C9B C10B 0.8(10)
C8B C9B C10B C11B -0.9(10)
C9B C10B C11B C12B 0.4(10)
C10B C11B C12B C7B 0.1(9)
C8B C7B C12B C11B -0.1(8)
P1B C7B C12B C11B 173.7(4)
O31B P1B C13B C18B -7.8(5)
N2B P1B C13B C18B 114.5(4)
C7B P1B C13B C18B -130.9(4)
O31B P1B C13B C14B 174.3(4)
N2B P1B C13B C14B -63.3(5)
C7B P1B C13B C14B 51.2(5)
C18B C13B C14B C15B -0.1(8)
P1B C13B C14B C15B 177.8(4)
C13B C14B C15B C16B -0.5(9)
C14B C15B C16B C17B 2.0(11)
C15B C16B C17B C18B -2.8(11)
C14B C13B C18B C17B -0.7(8)
P1B C13B C18B C17B -178.6(4)
C16B C17B C18B C13B 2.2(10)
N2B C3B C19B C20B 87.9(5)
C4B C3B C19B C20B -143.4(5)
N2B C3B C19B C24B -91.5(5)
C4B C3B C19B C24B 37.2(7)
C24B C19B C20B C21B 1.0(8)
C3B C19B C20B C21B -178.4(5)
C19B C20B C21B C22B -0.4(9)
C20B C21B C22B C23B 0.3(10)
C21B C22B C23B C24B -0.8(10)
C20B C19B C24B C23B -1.6(8)
C3B C19B C24B C23B 177.8(5)
C22B C23B C24B C19B 1.5(10)
O5B C4B C25B C30B 9.2(6)
C3B C4B C25B C30B -110.3(5)
O5B C4B C25B C26B -170.3(4)
C3B C4B C25B C26B 70.2(6)
C30B C25B C26B C27B 0.1(8)
C4B C25B C26B C27B 179.6(5)
C25B C26B C27B C28B -0.2(9)
C26B C27B C28B C29B -0.5(10)
C27B C28B C29B C30B 1.2(10)
C26B C25B C30B C29B 0.6(8)
C4B C25B C30B C29B -178.9(5)
C28B C29B C30B C25B -1.2(10)

loop_
_cod_changelog_entry_id
_cod_changelog_entry_author
_cod_changelog_entry_date
_cod_changelog_entry_text
1 'Vaitkus, Antanas' 2023-12-04T15:25:13+02:00
;
 Changed an atom site label from '05A' to 'O5A' in multiple data loops for
 consistency and readability.
;
